data_7106945
loop_
_publ_author_name
'Animesh Das'
'Alexander Hubner'
'Mitra Weber'
'Michael Bolte'
'Hans-Wolfram Lerner'
'Matthias Wagner'

_publ_section_title
;
 9-H-9-Borafluorene dimethyl sulfide adduct: a product of a unique
 ring-contraction reaction and a useful hydroboration reagent
;
_journal_name_full Chem.Commun.
_journal_page_first 11339
_journal_paper_doi 10.1039/c1cc14888e
_journal_volume 47
_journal_year 2011
_chemical_formula_moiety 'C14 H15 B S'
_chemical_formula_sum 'C14 H15 B S'
_chemical_formula_weight 226.13
_chemical_name_systematic ?
_space_group_IT_number 14
_symmetry_cell_setting monoclinic
_symmetry_space_group_name_Hall '-P 2ybc'
_symmetry_space_group_name_H-M 'P 1 21/c 1'
_atom_sites_solution_hydrogens geom
_atom_sites_solution_primary direct
_atom_sites_solution_secondary difmap
_audit_creation_method SHELXL-97
_cell_angle_alpha 90.00
_cell_angle_beta 91.155(14)
_cell_angle_gamma 90.00
_cell_formula_units_Z 8
_cell_length_a 6.9507(13)
_cell_length_b 16.302(3)
_cell_length_c 22.288(4)
_cell_measurement_reflns_used 4149
_cell_measurement_temperature 173(2)
_cell_measurement_theta_max 24.6
_cell_measurement_theta_min 3.3
_cell_volume 2524.9(8)
_computing_cell_refinement 'X-Area (Stoe & Cie, 2001)'
_computing_data_collection 'X-Area (Stoe & Cie, 2001)'
_computing_data_reduction 'X-Area (Stoe & Cie, 2001)'
_computing_molecular_graphics 'XP (Sheldrick, 2008)'
_computing_structure_refinement 'SHELXL-97 (Sheldrick, 1997)'
_computing_structure_solution 'SHELXS-97 (Sheldrick, 1990)'
_diffrn_ambient_temperature 173(2)
_diffrn_measured_fraction_theta_full 0.997
_diffrn_measured_fraction_theta_max 0.997
_diffrn_measurement_device_type 'STOE IPDS II two-circle-diffractometer'
_diffrn_measurement_method \w
_diffrn_radiation_monochromator graphite
_diffrn_radiation_source 'fine-focus sealed tube'
_diffrn_radiation_type MoK\a
_diffrn_radiation_wavelength 0.71073
_diffrn_reflns_av_R_equivalents 0.1351
_diffrn_reflns_av_sigmaI/netI 0.2331
_diffrn_reflns_limit_h_max 8
_diffrn_reflns_limit_h_min -8
_diffrn_reflns_limit_k_max 19
_diffrn_reflns_limit_k_min -19
_diffrn_reflns_limit_l_max 21
_diffrn_reflns_limit_l_min -26
_diffrn_reflns_number 16340
_diffrn_reflns_theta_full 25.00
_diffrn_reflns_theta_max 25.02
_diffrn_reflns_theta_min 3.30
_diffrn_standards_number 0
_exptl_absorpt_coefficient_mu 0.225
_exptl_absorpt_correction_T_max 0.9735
_exptl_absorpt_correction_T_min 0.9460
_exptl_absorpt_correction_type multi-scan
_exptl_absorpt_process_details 'MULABS (Spek, 2003; Blessing, 1995)'
_exptl_crystal_colour colourless
_exptl_crystal_density_diffrn 1.190
_exptl_crystal_density_method 'not measured'
_exptl_crystal_description block
_exptl_crystal_F_000 960
_exptl_crystal_size_max 0.25
_exptl_crystal_size_mid 0.12
_exptl_crystal_size_min 0.12
_refine_diff_density_max 0.541
_refine_diff_density_min -0.341
_refine_diff_density_rms 0.081
_refine_ls_extinction_coef 0.0098(17)
_refine_ls_extinction_expression Fc^*^=kFc[1+0.001xFc^2^\l^3^/sin(2\q)]^-1/4^
_refine_ls_extinction_method SHELXL
_refine_ls_goodness_of_fit_ref 0.889
_refine_ls_hydrogen_treatment mixed
_refine_ls_matrix_type full
_refine_ls_number_parameters 300
_refine_ls_number_reflns 4445
_refine_ls_number_restraints 2
_refine_ls_restrained_S_all 0.889
_refine_ls_R_factor_all 0.2022
_refine_ls_R_factor_gt 0.0911
_refine_ls_shift/su_max 0.000
_refine_ls_shift/su_mean 0.000
_refine_ls_structure_factor_coef Fsqd
_refine_ls_weighting_details 'calc w=1/[\s^2^(Fo^2^)+(0.0795P)^2^+0.0000P] where P=(Fo^2^+2Fc^2^)/3'
_refine_ls_weighting_scheme calc
_refine_ls_wR_factor_gt 0.1933
_refine_ls_wR_factor_ref 0.2382
_reflns_number_gt 1715
_reflns_number_total 4445
_reflns_threshold_expression >2sigma(I)
_cod_data_source_file c1cc14888e.txt
_cod_data_source_block wa1213
_cod_original_sg_symbol_H-M P21/c
_cod_database_code 7106945

loop_
_symmetry_equiv_pos_as_xyz
'x, y, z'
'-x, y+1/2, -z+1/2'
'-x, -y, -z'
'x, -y-1/2, z-1/2'

loop_
_atom_site_label
_atom_site_type_symbol
_atom_site_fract_x
_atom_site_fract_y
_atom_site_fract_z
_atom_site_U_iso_or_equiv
_atom_site_adp_type
_atom_site_occupancy
_atom_site_symmetry_multiplicity
_atom_site_calc_flag
_atom_site_refinement_flags
B1 B 0.0540(10) 0.8104(5) 0.7967(4) 0.044(2) Uani 1 1 d D
H1 H 0.059(9) 0.842(4) 0.845(2) 0.053 Uiso 1 1 d D
S1 S -0.2229(2) 0.79102(11) 0.77964(9) 0.0453(5) Uani 1 1 d .
C1 C 0.1627(8) 0.7204(4) 0.7919(4) 0.0429(18) Uani 1 1 d .
C2 C 0.2842(8) 0.7231(4) 0.7438(4) 0.0404(18) Uani 1 1 d .
C3 C 0.4043(8) 0.6575(4) 0.7286(4) 0.0430(18) Uani 1 1 d .
H3 H 0.4838 0.6601 0.6944 0.052 Uiso 1 1 calc R
C4 C 0.4030(9) 0.5883(5) 0.7652(4) 0.058(2) Uani 1 1 d .
H4 H 0.4855 0.5435 0.7569 0.069 Uiso 1 1 calc R
C5 C 0.2834(9) 0.5848(4) 0.8132(4) 0.053(2) Uani 1 1 d .
H5 H 0.2815 0.5366 0.8372 0.063 Uiso 1 1 calc R
C6 C 0.1639(9) 0.6506(4) 0.8275(4) 0.0454(19) Uani 1 1 d .
H6 H 0.0838 0.6475 0.8615 0.054 Uiso 1 1 calc R
C7 C -0.3050(10) 0.7378(5) 0.8430(4) 0.063(2) Uani 1 1 d .
H7A H -0.2459 0.7613 0.8794 0.094 Uiso 1 1 calc R
H7B H -0.2697 0.6798 0.8399 0.094 Uiso 1 1 calc R
H7C H -0.4453 0.7427 0.8449 0.094 Uiso 1 1 calc R
C8 C -0.3219(10) 0.8897(5) 0.7953(5) 0.071(3) Uani 1 1 d .
H8A H -0.4622 0.8853 0.7977 0.107 Uiso 1 1 calc R
H8B H -0.2890 0.9279 0.7631 0.107 Uiso 1 1 calc R
H8C H -0.2689 0.9099 0.8335 0.107 Uiso 1 1 calc R
C11 C 0.1436(8) 0.8569(4) 0.7407(3) 0.0373(17) Uani 1 1 d .
C12 C 0.2740(8) 0.8047(4) 0.7115(3) 0.0384(17) Uani 1 1 d .
C13 C 0.3802(8) 0.8299(4) 0.6627(3) 0.0424(18) Uani 1 1 d .
H13 H 0.4700 0.7941 0.6447 0.051 Uiso 1 1 calc R
C14 C 0.3518(10) 0.9089(5) 0.6410(4) 0.051(2) Uani 1 1 d .
H14 H 0.4209 0.9271 0.6072 0.061 Uiso 1 1 calc R
C15 C 0.2235(9) 0.9616(4) 0.6683(4) 0.0468(19) Uani 1 1 d .
H15 H 0.2068 1.0159 0.6537 0.056 Uiso 1 1 calc R
C16 C 0.1200(9) 0.9349(4) 0.7169(4) 0.0417(18) Uani 1 1 d .
H16 H 0.0300 0.9710 0.7345 0.050 Uiso 1 1 calc R
B1A B 0.5266(10) 0.8130(6) 0.0097(5) 0.051(2) Uani 1 1 d D
H1A H 0.523(9) 0.847(4) -0.041(2) 0.062 Uiso 1 1 d D
S1A S 0.2544(2) 0.80233(13) 0.03216(10) 0.0530(6) Uani 1 1 d .
C1A C 0.6388(9) 0.8583(4) 0.0628(4) 0.0443(19) Uani 1 1 d .
C2A C 0.7621(8) 0.8009(4) 0.0914(3) 0.0371(16) Uani 1 1 d .
C3A C 0.8850(9) 0.8250(5) 0.1396(4) 0.050(2) Uani 1 1 d .
H3A H 0.9732 0.7868 0.1569 0.060 Uiso 1 1 calc R
C4A C 0.8768(10) 0.9039(5) 0.1616(4) 0.062(2) Uani 1 1 d .
H4A H 0.9542 0.9192 0.1954 0.074 Uiso 1 1 calc R
C5A C 0.7551(11) 0.9614(5) 0.1343(4) 0.065(3) Uani 1 1 d .
H5A H 0.7520 1.0162 0.1488 0.078 Uiso 1 1 calc R
C6A C 0.6375(9) 0.9379(4) 0.0856(4) 0.050(2) Uani 1 1 d .
H6A H 0.5542 0.9775 0.0676 0.060 Uiso 1 1 calc R
C7A C 0.1593(11) 0.9033(6) 0.0200(6) 0.091(4) Uani 1 1 d .
H7A1 H 0.1968 0.9230 -0.0196 0.136 Uiso 1 1 calc R
H7A2 H 0.2105 0.9404 0.0510 0.136 Uiso 1 1 calc R
H7A3 H 0.0186 0.9016 0.0220 0.136 Uiso 1 1 calc R
C8A C 0.1470(11) 0.7481(7) -0.0304(5) 0.080(3) Uani 1 1 d .
H8A1 H 0.0065 0.7522 -0.0287 0.119 Uiso 1 1 calc R
H8A2 H 0.1850 0.6902 -0.0286 0.119 Uiso 1 1 calc R
H8A3 H 0.1909 0.7722 -0.0680 0.119 Uiso 1 1 calc R
C11A C 0.6206(9) 0.7210(4) 0.0133(4) 0.0447(18) Uani 1 1 d .
C12A C 0.7531(8) 0.7214(4) 0.0630(3) 0.0402(17) Uani 1 1 d .
C13A C 0.8601(9) 0.6502(4) 0.0765(4) 0.0484(19) Uani 1 1 d .
H13A H 0.9505 0.6505 0.1091 0.058 Uiso 1 1 calc R
C14A C 0.8345(11) 0.5811(5) 0.0433(4) 0.059(2) Uani 1 1 d .
H14A H 0.9066 0.5334 0.0532 0.071 Uiso 1 1 calc R
C15A C 0.7047(11) 0.5788(6) -0.0053(4) 0.065(2) Uani 1 1 d .
H15A H 0.6879 0.5300 -0.0281 0.078 Uiso 1 1 calc R
C16A C 0.5993(10) 0.6498(5) -0.0198(4) 0.053(2) Uani 1 1 d .
H16A H 0.5116 0.6488 -0.0531 0.064 Uiso 1 1 calc R

loop_
_atom_site_aniso_label
_atom_site_aniso_U_11
_atom_site_aniso_U_22
_atom_site_aniso_U_33
_atom_site_aniso_U_23
_atom_site_aniso_U_13
_atom_site_aniso_U_12
B1 0.036(3) 0.032(4) 0.064(6) 0.002(4) 0.003(4) -0.004(3)
S1 0.0402(8) 0.0410(11) 0.0546(13) -0.0030(10) 0.0023(8) -0.0011(7)
C1 0.035(3) 0.037(4) 0.057(5) -0.002(4) -0.003(3) -0.009(3)
C2 0.029(3) 0.034(4) 0.058(5) -0.007(4) 0.000(3) 0.000(3)
C3 0.035(3) 0.032(4) 0.062(5) -0.003(4) -0.005(3) 0.002(3)
C4 0.042(4) 0.039(5) 0.091(7) -0.001(5) 0.003(4) 0.002(3)
C5 0.044(4) 0.028(4) 0.085(7) 0.015(4) -0.005(4) 0.002(3)
C6 0.044(3) 0.043(4) 0.049(5) 0.007(4) -0.002(3) -0.005(3)
C7 0.051(4) 0.070(6) 0.068(6) 0.029(5) 0.011(4) -0.003(4)
C8 0.045(4) 0.049(5) 0.120(9) -0.012(5) 0.004(5) 0.007(3)
C11 0.031(3) 0.029(4) 0.052(5) -0.003(3) -0.001(3) -0.003(3)
C12 0.031(3) 0.035(4) 0.050(5) -0.009(4) -0.001(3) -0.003(3)
C13 0.037(3) 0.043(4) 0.048(5) -0.005(4) 0.007(3) -0.005(3)
C14 0.048(4) 0.049(5) 0.055(6) 0.012(4) -0.003(4) -0.013(3)
C15 0.052(4) 0.032(4) 0.057(6) 0.003(4) -0.002(4) -0.006(3)
C16 0.042(3) 0.032(4) 0.051(5) -0.009(4) -0.008(4) -0.004(3)
B1A 0.036(4) 0.064(6) 0.055(6) 0.006(5) 0.002(4) -0.003(4)
S1A 0.0363(8) 0.0631(13) 0.0598(14) 0.0180(11) 0.0024(8) 0.0006(8)
C1A 0.040(3) 0.033(4) 0.060(6) 0.006(4) 0.006(3) -0.005(3)
C2A 0.030(3) 0.038(4) 0.043(4) 0.005(4) 0.004(3) 0.002(3)
C3A 0.043(4) 0.049(5) 0.059(6) 0.003(4) -0.001(4) 0.001(3)
C4A 0.057(4) 0.054(5) 0.075(7) -0.013(5) -0.008(4) -0.016(4)
C5A 0.072(5) 0.033(4) 0.091(8) -0.013(5) 0.016(5) -0.012(4)
C6A 0.044(4) 0.044(5) 0.062(6) -0.005(4) 0.006(4) 0.003(3)
C7A 0.046(4) 0.084(7) 0.142(11) 0.050(7) 0.011(5) 0.021(4)
C8A 0.055(4) 0.116(8) 0.067(7) 0.001(6) -0.008(4) -0.022(5)
C11A 0.040(3) 0.046(4) 0.049(5) 0.001(4) 0.010(3) -0.013(3)
C12A 0.037(3) 0.037(4) 0.046(5) -0.004(4) 0.002(3) -0.003(3)
C13A 0.043(4) 0.044(4) 0.057(5) 0.003(4) -0.002(3) 0.002(3)
C14A 0.061(4) 0.043(5) 0.074(7) -0.010(5) 0.013(5) 0.003(4)
C15A 0.064(5) 0.060(6) 0.071(7) -0.017(5) 0.007(5) -0.012(4)
C16A 0.049(4) 0.060(5) 0.051(5) 0.002(4) -0.003(4) -0.020(4)

loop_
_atom_type_symbol
_atom_type_description
_atom_type_scat_dispersion_real
_atom_type_scat_dispersion_imag
_atom_type_scat_source
C C 0.0033 0.0016 'International Tables Vol C Tables 4.2.6.8 and 6.1.1.4'
H H 0.0000 0.0000 'International Tables Vol C Tables 4.2.6.8 and 6.1.1.4'
B B 0.0013 0.0007 'International Tables Vol C Tables 4.2.6.8 and 6.1.1.4'
S S 0.1246 0.1234 'International Tables Vol C Tables 4.2.6.8 and 6.1.1.4'

loop_
_geom_angle_atom_site_label_1
_geom_angle_atom_site_label_2
_geom_angle_atom_site_label_3
_geom_angle
C11 B1 C1 100.7(6)
C11 B1 S1 108.6(5)
C1 B1 S1 106.8(4)
C11 B1 H1 120(3)
C1 B1 H1 116(3)
S1 B1 H1 105(3)
C7 S1 C8 98.9(5)
C7 S1 B1 104.8(4)
C8 S1 B1 101.3(4)
C2 C1 C6 118.3(6)
C2 C1 B1 108.0(6)
C6 C1 B1 133.6(7)
C1 C2 C3 122.7(7)
C1 C2 C12 112.0(6)
C3 C2 C12 125.3(7)
C4 C3 C2 117.6(7)
C4 C3 H3 121.2
C2 C3 H3 121.2
C5 C4 C3 120.3(7)
C5 C4 H4 119.9
C3 C4 H4 119.9
C4 C5 C6 121.3(7)
C4 C5 H5 119.4
C6 C5 H5 119.4
C1 C6 C5 119.8(7)
C1 C6 H6 120.1
C5 C6 H6 120.1
S1 C7 H7A 109.5
S1 C7 H7B 109.5
H7A C7 H7B 109.5
S1 C7 H7C 109.5
H7A C7 H7C 109.5
H7B C7 H7C 109.5
S1 C8 H8A 109.5
S1 C8 H8B 109.5
H8A C8 H8B 109.5
S1 C8 H8C 109.5
H8A C8 H8C 109.5
H8B C8 H8C 109.5
C16 C11 C12 116.6(7)
C16 C11 B1 133.5(7)
C12 C11 B1 109.8(6)
C13 C12 C11 122.6(6)
C13 C12 C2 127.7(6)
C11 C12 C2 109.6(6)
C12 C13 C14 118.2(7)
C12 C13 H13 120.9
C14 C13 H13 120.9
C15 C14 C13 120.6(7)
C15 C14 H14 119.7
C13 C14 H14 119.7
C16 C15 C14 119.9(7)
C16 C15 H15 120.0
C14 C15 H15 120.0
C15 C16 C11 121.9(7)
C15 C16 H16 119.0
C11 C16 H16 119.0
C1A B1A C11A 101.6(6)
C1A B1A S1A 108.1(6)
C11A B1A S1A 106.8(5)
C1A B1A H1A 118(3)
C11A B1A H1A 117(4)
S1A B1A H1A 105(3)
C7A S1A C8A 100.8(5)
C7A S1A B1A 103.5(4)
C8A S1A B1A 103.4(4)
C6A C1A C2A 117.4(7)
C6A C1A B1A 134.4(7)
C2A C1A B1A 108.2(6)
C1A C2A C3A 120.6(6)
C1A C2A C12A 112.2(6)
C3A C2A C12A 127.1(6)
C4A C3A C2A 120.1(7)
C4A C3A H3A 119.9
C2A C3A H3A 119.9
C3A C4A C5A 120.1(7)
C3A C4A H4A 120.0
C5A C4A H4A 120.0
C4A C5A C6A 119.7(7)
C4A C5A H5A 120.2
C6A C5A H5A 120.2
C1A C6A C5A 122.0(7)
C1A C6A H6A 119.0
C5A C6A H6A 119.0
S1A C7A H7A1 109.5
S1A C7A H7A2 109.5
H7A1 C7A H7A2 109.5
S1A C7A H7A3 109.5
H7A1 C7A H7A3 109.5
H7A2 C7A H7A3 109.5
S1A C8A H8A1 109.5
S1A C8A H8A2 109.5
H8A1 C8A H8A2 109.5
S1A C8A H8A3 109.5
H8A1 C8A H8A3 109.5
H8A2 C8A H8A3 109.5
C16A C11A C12A 118.6(7)
C16A C11A B1A 134.8(7)
C12A C11A B1A 106.6(6)
C13A C12A C11A 119.5(6)
C13A C12A C2A 129.0(6)
C11A C12A C2A 111.4(6)
C14A C13A C12A 120.3(7)
C14A C13A H13A 119.9
C12A C13A H13A 119.9
C13A C14A C15A 121.4(8)
C13A C14A H14A 119.3
C15A C14A H14A 119.3
C14A C15A C16A 118.9(8)
C14A C15A H15A 120.6
C16A C15A H15A 120.6
C11A C16A C15A 121.3(7)
C11A C16A H16A 119.4
C15A C16A H16A 119.4

loop_
_geom_bond_atom_site_label_1
_geom_bond_atom_site_label_2
_geom_bond_distance
B1 C11 1.596(11)
B1 C1 1.655(10)
B1 S1 1.980(7)
B1 H1 1.20(4)
S1 C7 1.761(8)
S1 C8 1.786(8)
C1 C2 1.380(10)
C1 C6 1.387(10)
C2 C3 1.403(9)
C2 C12 1.514(10)
C3 C4 1.392(10)
C3 H3 0.9500
C4 C5 1.368(12)
C4 H4 0.9500
C5 C6 1.397(10)
C5 H5 0.9500
C6 H6 0.9500
C7 H7A 0.9800
C7 H7B 0.9800
C7 H7C 0.9800
C8 H8A 0.9800
C8 H8B 0.9800
C8 H8C 0.9800
C11 C16 1.386(9)
C11 C12 1.411(9)
C12 C13 1.389(10)
C13 C14 1.389(10)
C13 H13 0.9500
C14 C15 1.387(10)
C14 H14 0.9500
C15 C16 1.382(10)
C15 H15 0.9500
C16 H16 0.9500
B1A C1A 1.586(12)
B1A C11A 1.638(12)
B1A S1A 1.975(8)
B1A H1A 1.25(4)
S1A C7A 1.792(9)
S1A C8A 1.801(9)
C1A C6A 1.394(10)
C1A C2A 1.413(9)
C2A C3A 1.416(9)
C2A C12A 1.443(9)
C3A C4A 1.378(10)
C3A H3A 0.9500
C4A C5A 1.393(11)
C4A H4A 0.9500
C5A C6A 1.398(11)
C5A H5A 0.9500
C6A H6A 0.9500
C7A H7A1 0.9800
C7A H7A2 0.9800
C7A H7A3 0.9800
C8A H8A1 0.9800
C8A H8A2 0.9800
C8A H8A3 0.9800
C11A C16A 1.383(10)
C11A C12A 1.426(10)
C12A C13A 1.407(9)
C13A C14A 1.358(10)
C13A H13A 0.9500
C14A C15A 1.395(12)
C14A H14A 0.9500
C15A C16A 1.403(11)
C15A H15A 0.9500
C16A H16A 0.9500

loop_
_geom_torsion_atom_site_label_1
_geom_torsion_atom_site_label_2
_geom_torsion_atom_site_label_3
_geom_torsion_atom_site_label_4
_geom_torsion
C11 B1 S1 C7 178.7(6)
C1 B1 S1 C7 70.8(6)
C11 B1 S1 C8 -78.9(6)
C1 B1 S1 C8 173.3(6)
C11 B1 C1 C2 0.9(7)
S1 B1 C1 C2 114.3(6)
C11 B1 C1 C6 175.7(7)
S1 B1 C1 C6 -71.0(9)
C6 C1 C2 C3 1.7(10)
B1 C1 C2 C3 177.4(6)
C6 C1 C2 C12 -176.9(5)
B1 C1 C2 C12 -1.2(7)
C1 C2 C3 C4 -2.0(9)
C12 C2 C3 C4 176.5(6)
C2 C3 C4 C5 1.9(10)
C3 C4 C5 C6 -1.7(11)
C2 C1 C6 C5 -1.3(10)
B1 C1 C6 C5 -175.7(7)
C4 C5 C6 C1 1.4(11)
C1 B1 C11 C16 -179.8(6)
S1 B1 C11 C16 68.3(9)
C1 B1 C11 C12 -0.3(7)
S1 B1 C11 C12 -112.3(5)
C16 C11 C12 C13 2.4(9)
B1 C11 C12 C13 -177.2(6)
C16 C11 C12 C2 179.2(5)
B1 C11 C12 C2 -0.4(7)
C1 C2 C12 C13 177.6(6)
C3 C2 C12 C13 -1.0(10)
C1 C2 C12 C11 1.1(7)
C3 C2 C12 C11 -177.5(6)
C11 C12 C13 C14 -2.0(10)
C2 C12 C13 C14 -178.1(6)
C12 C13 C14 C15 1.3(10)
C13 C14 C15 C16 -1.2(10)
C14 C15 C16 C11 1.7(10)
C12 C11 C16 C15 -2.3(9)
B1 C11 C16 C15 177.2(7)
C1A B1A S1A C7A 76.7(7)
C11A B1A S1A C7A -174.7(6)
C1A B1A S1A C8A -178.5(6)
C11A B1A S1A C8A -69.9(6)
C11A B1A C1A C6A 178.6(8)
S1A B1A C1A C6A -69.2(10)
C11A B1A C1A C2A -2.4(8)
S1A B1A C1A C2A 109.8(6)
C6A C1A C2A C3A -2.7(10)
B1A C1A C2A C3A 178.1(6)
C6A C1A C2A C12A -179.0(6)
B1A C1A C2A C12A 1.8(8)
C1A C2A C3A C4A 4.0(11)
C12A C2A C3A C4A 179.7(8)
C2A C3A C4A C5A -3.5(13)
C3A C4A C5A C6A 1.8(13)
C2A C1A C6A C5A 1.0(11)
B1A C1A C6A C5A 180.0(8)
C4A C5A C6A C1A -0.5(12)
C1A B1A C11A C16A -177.1(8)
S1A B1A C11A C16A 69.7(10)
C1A B1A C11A C12A 2.2(8)
S1A B1A C11A C12A -111.0(6)
C16A C11A C12A C13A 0.8(10)
B1A C11A C12A C13A -178.6(6)
C16A C11A C12A C2A 178.1(6)
B1A C11A C12A C2A -1.3(8)
C1A C2A C12A C13A 176.7(7)
C3A C2A C12A C13A 0.7(12)
C1A C2A C12A C11A -0.3(8)
C3A C2A C12A C11A -176.3(7)
C11A C12A C13A C14A -1.3(11)
C2A C12A C13A C14A -178.1(7)
C12A C13A C14A C15A 0.8(12)
C13A C14A C15A C16A 0.2(13)
C12A C11A C16A C15A 0.2(11)
B1A C11A C16A C15A 179.4(8)
C14A C15A C16A C11A -0.7(12)
